data_4322734
loop_
_publ_author_name
'G. Swarnabala'
'M. V. Rajasekharan'

_publ_section_title
;
 [Ca(dipicH2)(OH2)3][Ce(dipic)3].5H2O: A One-Dimensional Coordination
 Polymer with Alternating CeN3O6 and CaNO7 Polyhedra (dipicH2 =
 Pyridine-2,6-dicarboxylic Acid)
;
_journal_name_full 'Inorganic Chemistry'
_journal_page_first 1483
_journal_page_last 1485
_journal_paper_doi 10.1021/ic971261l
_journal_volume 37
_journal_year 1998
_chemical_formula_analytical 'C28 H30 Ca Ce N4 O24'
_chemical_formula_structural '[Ca(dipicH2)(OH2)3][Ce(dipic)3].5H2O'
_chemical_formula_sum 'C28 H30 Ca Ce N4 O24'
_chemical_formula_weight 986.76
_chemical_name_systematic
; 
(Pyridine-2,6-dicarboxylic acid)triaquocalcium(II) tris(pyridine-
2,6-dicarboxylato)cerate(IV) pentahydrate 
;
_space_group_IT_number 2
_symmetry_cell_setting triclinic
_symmetry_space_group_name_Hall '-P 1'
_symmetry_space_group_name_H-M 'P -1'
_atom_sites_solution_hydrogens geom
_atom_sites_solution_primary direct
_atom_sites_solution_secondary difmap
_audit_creation_method SHELXL
_cell_angle_alpha 95.63(2)
_cell_angle_beta 103.73(2)
_cell_angle_gamma 113.83(2)
_cell_formula_units_Z 2
_cell_length_a 11.234(2)
_cell_length_b 12.719(4)
_cell_length_c 16.142(4)
_cell_measurement_reflns_used 25
_cell_measurement_temperature 293(2)
_cell_measurement_theta_max 13.94
_cell_measurement_theta_min 10.11
_cell_volume 2000.1(10)
_computing_cell_refinement 'CAD-4 system'
_computing_data_collection 'CAD-4 system'
_computing_data_reduction 'CAD-4 system'
_computing_molecular_graphics ORTEP
_computing_publication_material SHELXL-93
_computing_structure_refinement 'SHELXL-93 (Sheldrick, 1993)'
_computing_structure_solution 'SHELXS-86 (Sheldrick, 1990)'
_diffrn_ambient_temperature 293(2)
_diffrn_measurement_device 'Enraf Nonius CAD-4'
_diffrn_measurement_method omega-2theta
_diffrn_radiation_monochromator graphite
_diffrn_radiation_source 'fine-focus sealed tube'
_diffrn_radiation_type MoK\a
_diffrn_radiation_wavelength 0.71073
_diffrn_reflns_av_R_equivalents 0.0087
_diffrn_reflns_av_sigmaI/netI 0.0145
_diffrn_reflns_limit_h_max 13
_diffrn_reflns_limit_h_min 0
_diffrn_reflns_limit_k_max 13
_diffrn_reflns_limit_k_min -15
_diffrn_reflns_limit_l_max 18
_diffrn_reflns_limit_l_min -19
_diffrn_reflns_number 7411
_diffrn_reflns_theta_max 24.98
_diffrn_reflns_theta_min 2.06
_diffrn_standards_decay_% 0.
_diffrn_standards_interval_time '60 min'
_diffrn_standards_number 2
_exptl_absorpt_coefficient_mu 1.359
_exptl_absorpt_correction_T_max 1.00
_exptl_absorpt_correction_T_min 0.783
_exptl_absorpt_correction_type 'empirical (psi-scan)'
_exptl_crystal_colour 'light yellow'
_exptl_crystal_density_diffrn 1.638
_exptl_crystal_description rhombic
_exptl_crystal_F_000 992
_exptl_crystal_size_max 0.35
_exptl_crystal_size_mid 0.20
_exptl_crystal_size_min 0.15
_refine_diff_density_max 1.702
_refine_diff_density_min -0.956
_refine_diff_density_rms 0.131
_refine_ls_extinction_method none
_refine_ls_goodness_of_fit_all 1.117
_refine_ls_goodness_of_fit_obs 1.130
_refine_ls_hydrogen_treatment mixed
_refine_ls_matrix_type full
_refine_ls_number_parameters 586
_refine_ls_number_reflns 6924
_refine_ls_number_restraints 15
_refine_ls_restrained_S_all 1.124
_refine_ls_restrained_S_obs 1.130
_refine_ls_R_factor_all 0.0398
_refine_ls_R_factor_obs 0.0376
_refine_ls_shift/esd_max -0.007
_refine_ls_shift/esd_mean 0.000
_refine_ls_structure_factor_coef Fsqd
_refine_ls_weighting_details 'w=1/[\s^2^(Fo^2^)+(0.0786P)^2^+4.1342P] where P=(Fo^2^+2Fc^2^)/3'
_refine_ls_weighting_scheme calc
_refine_ls_wR_factor_all 0.1225
_refine_ls_wR_factor_obs 0.1196
_reflns_number_observed 6637
_reflns_number_total 7021
_reflns_observed_criterion >2sigma(I)
_cod_data_source_file ic971261l.cif
_cod_data_source_block ca5
_cod_depositor_comments
;
The following automatic conversions were performed:

'_geom_bond_publ_flag' value 'Y' changed to 'y' according to the
built-in table from CIF Core dictionary named 'cif_core.dic' version
2.4.1 from 2010-06-29 (18 times).

'_geom_angle_publ_flag' value 'Y'
changed to 'y' according to the built-in table from CIF Core
dictionary named 'cif_core.dic' version 2.4.1 from 2010-06-29 (82
times).

Automatic conversion script
Id: cif_fix_values 1673 2011-04-08 12:14:43Z adriana 

The following automatic conversions were performed:

'_refine_ls_weighting_scheme' value 'calc
w=1/[\s^2^(Fo^2^)+(0.0786P)^2^+4.1342P] where P=(Fo^2^+2Fc^2^)/3' was
changed to 'calc'. New tag '_refine_ls_weighting_details' was
created. The value of the new tag was set to
'w=1/[\s^2^(Fo^2^)+(0.0786P)^2^+4.1342P] where P=(Fo^2^+2Fc^2^)/3'.

Automatic conversion script
Id: cif_fix_values 3143 2015-03-26 13:38:13Z robertas 
;
_cod_original_cell_volume 2000.1(8)
_cod_database_code 4322734

loop_
_symmetry_equiv_pos_as_xyz
'x, y, z'
'-x, -y, -z'

loop_
_atom_site_aniso_label
_atom_site_aniso_U_11
_atom_site_aniso_U_22
_atom_site_aniso_U_33
_atom_site_aniso_U_23
_atom_site_aniso_U_13
_atom_site_aniso_U_12
Ce 0.02320(15) 0.02049(15) 0.02242(15) 0.00167(9) 0.00615(10) 0.00666(10)
O1 0.033(2) 0.0222(14) 0.038(2) -0.0038(12) 0.0143(13) 0.0040(12)
O2 0.038(2) 0.025(2) 0.046(2) 0.0022(14) 0.0134(15) 0.0015(14)
O3 0.035(2) 0.027(2) 0.038(2) -0.0062(13) 0.0109(14) 0.0054(13)
O4 0.056(2) 0.038(2) 0.072(3) -0.022(2) 0.022(2) 0.011(2)
N1 0.028(2) 0.026(2) 0.025(2) 0.0004(14) 0.0065(14) 0.0091(14)
C1 0.030(2) 0.024(2) 0.026(2) 0.003(2) 0.006(2) 0.007(2)
C2 0.030(2) 0.030(2) 0.026(2) 0.003(2) 0.009(2) 0.011(2)
C3 0.034(2) 0.038(3) 0.045(3) 0.005(2) 0.016(2) 0.009(2)
C4 0.042(3) 0.061(4) 0.055(3) 0.000(3) 0.026(3) 0.021(3)
C5 0.044(3) 0.044(3) 0.044(3) -0.005(2) 0.018(2) 0.019(2)
C6 0.035(2) 0.032(2) 0.028(2) -0.001(2) 0.007(2) 0.014(2)
C7 0.037(2) 0.032(2) 0.033(2) -0.007(2) 0.005(2) 0.012(2)
O5 0.041(2) 0.040(2) 0.029(2) 0.0040(13) 0.0069(13) 0.0234(15)
O6 0.055(2) 0.060(2) 0.044(2) 0.017(2) 0.004(2) 0.034(2)
O7 0.042(2) 0.038(2) 0.041(2) 0.0065(15) 0.0106(15) 0.023(2)
O8 0.064(3) 0.049(2) 0.077(3) 0.003(2) 0.027(2) 0.037(2)
N2 0.028(2) 0.022(2) 0.028(2) 0.0003(14) 0.0104(14) 0.0053(14)
C8 0.030(2) 0.030(2) 0.036(2) 0.008(2) 0.006(2) 0.009(2)
C9 0.028(2) 0.030(2) 0.029(2) 0.003(2) 0.008(2) 0.005(2)
C10 0.047(3) 0.046(3) 0.030(2) 0.005(2) 0.007(2) 0.009(2)
C11 0.057(3) 0.046(3) 0.031(3) -0.007(2) 0.020(2) 0.009(3)
C12 0.046(3) 0.031(2) 0.044(3) -0.007(2) 0.023(2) 0.005(2)
C13 0.033(2) 0.023(2) 0.042(3) -0.002(2) 0.018(2) 0.005(2)
C14 0.032(2) 0.024(2) 0.050(3) 0.002(2) 0.014(2) 0.010(2)
O9 0.031(2) 0.031(2) 0.031(2) 0.0073(13) 0.0081(13) 0.0067(13)
O10 0.036(2) 0.037(2) 0.072(3) 0.023(2) 0.013(2) 0.001(2)
O11 0.040(2) 0.041(2) 0.037(2) 0.0153(15) 0.0092(15) 0.0105(15)
O12 0.079(3) 0.086(3) 0.052(3) 0.044(3) 0.010(2) 0.020(3)
N3 0.029(2) 0.029(2) 0.027(2) 0.0016(14) 0.0045(15) 0.011(2)
C15 0.055(3) 0.043(3) 0.038(3) 0.017(2) 0.016(2) 0.021(2)
C16 0.040(2) 0.037(2) 0.029(2) 0.005(2) 0.006(2) 0.018(2)
C17 0.049(3) 0.052(3) 0.033(2) 0.006(2) 0.002(2) 0.028(3)
C18 0.038(3) 0.058(3) 0.037(3) -0.008(2) -0.005(2) 0.025(3)
C19 0.030(2) 0.041(3) 0.045(3) -0.004(2) 0.008(2) 0.011(2)
C20 0.027(2) 0.029(2) 0.033(2) -0.001(2) 0.009(2) 0.010(2)
C21 0.029(2) 0.028(2) 0.038(2) 0.003(2) 0.012(2) 0.009(2)
Ca 0.0350(5) 0.0260(4) 0.0310(5) 0.0051(4) 0.0086(4) 0.0057(4)
OW1 0.042(2) 0.049(2) 0.078(3) 0.028(2) -0.005(2) 0.005(2)
OW2 0.118(5) 0.072(3) 0.080(4) 0.006(3) 0.062(4) 0.029(3)
OW3 0.067(3) 0.092(4) 0.046(3) 0.031(3) -0.005(2) -0.006(3)
O13 0.052(2) 0.043(2) 0.048(2) 0.011(2) 0.015(2) 0.027(2)
O14 0.059(2) 0.045(2) 0.066(3) 0.007(2) 0.026(2) 0.032(2)
O15 0.051(2) 0.043(2) 0.040(2) 0.0050(15) 0.014(2) 0.026(2)
O16 0.056(2) 0.048(2) 0.055(2) 0.013(2) 0.015(2) 0.037(2)
N4 0.030(2) 0.022(2) 0.032(2) 0.0035(14) 0.0082(15) 0.0099(15)
C22 0.036(2) 0.024(2) 0.047(3) 0.005(2) 0.016(2) 0.011(2)
C23 0.031(2) 0.022(2) 0.041(2) 0.002(2) 0.015(2) 0.007(2)
C24 0.056(3) 0.046(3) 0.042(3) 0.003(2) 0.020(2) 0.024(3)
C25 0.075(4) 0.069(4) 0.032(3) 0.009(3) 0.016(3) 0.039(3)
C26 0.056(3) 0.054(3) 0.040(3) 0.013(2) 0.008(2) 0.028(3)
C27 0.032(2) 0.029(2) 0.038(2) 0.005(2) 0.009(2) 0.012(2)
C28 0.034(2) 0.030(2) 0.045(3) 0.005(2) 0.009(2) 0.014(2)
OW4 0.095(4) 0.084(4) 0.106(4) 0.032(3) 0.037(3) 0.063(3)
OW5 0.065(3) 0.095(4) 0.107(5) 0.003(4) 0.016(3) 0.037(3)
OW6 0.112(7) 0.111(7) 0.044(4) 0.011(4) 0.009(4) 0.086(6)
OW7 0.059(5) 0.064(6) 0.082(7) 0.032(5) 0.012(5) 0.015(5)
OW8 0.121(9) 0.076(7) 0.063(6) 0.016(5) 0.003(6) 0.060(7)
OW9 0.064(6) 0.050(5) 0.085(7) 0.027(5) -0.007(5) -0.013(4)
OW10 0.086(8) 0.150(12) 0.148(12) 0.110(11) 0.031(8) 0.070(8)
OW11 0.074(8) 0.054(7) 0.170(15) 0.061(9) 0.071(9) 0.019(6)

loop_
_atom_site_label
_atom_site_type_symbol
_atom_site_fract_x
_atom_site_fract_y
_atom_site_fract_z
_atom_site_U_iso_or_equiv
_atom_site_thermal_displace_type
_atom_site_occupancy
_atom_site_calc_flag
_atom_site_refinement_flags
_atom_site_disorder_group
Ce Ce 0.11050(2) 0.26934(2) 0.242356(13) 0.02346(11) Uani 1 d . .
O1 O -0.0789(3) 0.0844(3) 0.1916(2) 0.0338(7) Uani 1 d . .
O2 O -0.2781(3) -0.0554(3) 0.1920(2) 0.0410(8) Uani 1 d . .
O3 O 0.1343(3) 0.4325(3) 0.3365(2) 0.0369(7) Uani 1 d . .
O4 O 0.0616(4) 0.5361(3) 0.4119(3) 0.0610(11) Uani 1 d . .
N1 N -0.0912(3) 0.2439(3) 0.2949(2) 0.0276(7) Uani 1 d . .
C1 C -0.1885(4) 0.0461(4) 0.2139(3) 0.0288(9) Uani 1 d . .
C2 C -0.2013(4) 0.1387(4) 0.2722(3) 0.0299(9) Uani 1 d . .
C3 C -0.3139(5) 0.1214(4) 0.2996(3) 0.0415(11) Uani 1 d . .
HC3 H -0.3901(5) 0.0485(4) 0.2829(3) 0.050 Uiso 1 calc R .
C4 C -0.3102(6) 0.2164(5) 0.3530(4) 0.0518(14) Uani 1 d . .
HC4 H -0.3850(6) 0.2079(5) 0.3719(4) 0.062 Uiso 1 calc R .
C5 C -0.1945(5) 0.3237(5) 0.3780(3) 0.0446(12) Uani 1 d . .
HC5 H -0.1894(5) 0.3873(5) 0.4150(3) 0.054 Uiso 1 calc R .
C6 C -0.0876(5) 0.3337(4) 0.3468(3) 0.0329(9) Uani 1 d . .
C7 C 0.0453(5) 0.4443(4) 0.3675(3) 0.0374(10) Uani 1 d . .
O5 O -0.0183(3) 0.3359(3) 0.1443(2) 0.0357(7) Uani 1 d . .
O6 O -0.1167(4) 0.3539(4) 0.0131(3) 0.0515(9) Uani 1 d . .
O7 O 0.2228(3) 0.1575(3) 0.2086(2) 0.0391(7) Uani 1 d . .
O8 O 0.2808(4) 0.0541(4) 0.1218(3) 0.0586(11) Uani 1 d . .
N2 N 0.0860(3) 0.2116(3) 0.0830(2) 0.0280(7) Uani 1 d . .
C8 C -0.0468(5) 0.3176(4) 0.0615(3) 0.0339(10) Uani 1 d . .
C9 C 0.0118(4) 0.2440(4) 0.0231(3) 0.0326(9) Uani 1 d . .
C10 C -0.0079(6) 0.2116(5) -0.0652(3) 0.0462(12) Uani 1 d . .
HC10 H -0.0618(6) 0.2333(5) -0.1065(3) 0.055 Uiso 1 calc R .
C11 C 0.0562(6) 0.1450(5) -0.0904(3) 0.0499(14) Uani 1 d . .
HC11 H 0.0466(6) 0.1229(5) -0.1491(3) 0.060 Uiso 1 calc R .
C12 C 0.1329(5) 0.1124(4) -0.0285(3) 0.0440(12) Uani 1 d . .
HC12 H 0.1760(5) 0.0684(4) -0.0445(3) 0.053 Uiso 1 calc R .
C13 C 0.1451(5) 0.1466(4) 0.0587(3) 0.0343(10) Uani 1 d . .
C14 C 0.2227(5) 0.1156(4) 0.1336(3) 0.0364(10) Uani 1 d . .
O9 O 0.2891(3) 0.4307(3) 0.2151(2) 0.0333(7) Uani 1 d . .
O10 O 0.4946(4) 0.5854(3) 0.2589(3) 0.0535(10) Uani 1 d . .
O11 O 0.1269(3) 0.1796(3) 0.3644(2) 0.0415(8) Uani 1 d . .
O12 O 0.2372(5) 0.1575(5) 0.4908(3) 0.0780(15) Uani 1 d . .
N3 N 0.3435(4) 0.3500(3) 0.3539(2) 0.0301(8) Uani 1 d . .
C15 C 0.2344(6) 0.2047(5) 0.4279(3) 0.0445(12) Uani 1 d . .
C16 C 0.3627(5) 0.3005(4) 0.4221(3) 0.0358(10) Uani 1 d . .
C17 C 0.4903(6) 0.3373(5) 0.4816(3) 0.0450(12) Uani 1 d . .
HC17 H 0.5021(6) 0.3011(5) 0.5282(3) 0.054 Uiso 1 calc R .
C18 C 0.6009(5) 0.4301(5) 0.4697(3) 0.0475(13) Uani 1 d . .
HC18 H 0.6881(5) 0.4563(5) 0.5081(3) 0.057 Uiso 1 calc R .
C19 C 0.5800(5) 0.4830(5) 0.4004(3) 0.0419(11) Uani 1 d . .
HC19 H 0.6524(5) 0.5458(5) 0.3921(3) 0.050 Uiso 1 calc R .
C20 C 0.4497(4) 0.4407(4) 0.3440(3) 0.0312(9) Uani 1 d . .
C21 C 0.4104(5) 0.4920(4) 0.2670(3) 0.0332(10) Uani 1 d . .
Ca Ca -0.45803(9) -0.23701(8) 0.20183(6) 0.0337(2) Uani 1 d . .
OW1 O -0.7047(4) -0.3702(4) 0.1414(3) 0.0647(12) Uani 1 d D .
HW1A H -0.7181(75) -0.4447(47) 0.1526(49) 0.084 Uiso 1 d D .
HW1B H -0.7716(64) -0.3659(63) 0.0969(41) 0.084 Uiso 1 d D .
OW2 O -0.5251(7) -0.1648(5) 0.3176(4) 0.090(2) Uani 1 d D .
HW2A H -0.4745(74) -0.2177(70) 0.3276(63) 0.117 Uiso 1 d D .
HW2B H -0.6236(52) -0.2400(60) 0.3076(62) 0.117 Uiso 1 d D .
OW3 O -0.2611(5) -0.1893(5) 0.3240(3) 0.086(2) Uani 1 d D .
HW3A H -0.2686(84) -0.2119(77) 0.3731(41) 0.111 Uiso 1 d D .
HW3B H -0.1737(59) -0.1471(74) 0.3183(56) 0.111 Uiso 1 d D .
O13 O -0.3509(4) -0.3429(3) 0.1303(2) 0.0449(8) Uani 1 d . .
O14 O -0.3278(4) -0.4220(3) 0.0084(3) 0.0524(10) Uani 1 d . .
HO14 H -0.2643(72) -0.4419(60) 0.0562(46) 0.068 Uiso 1 d . .
O15 O -0.5800(4) -0.1208(3) 0.1298(2) 0.0428(8) Uani 1 d . .
O16 O -0.6681(4) -0.0706(3) 0.0095(3) 0.0487(9) Uani 1 d . .
HO16 H -0.6745(71) -0.0323(61) 0.0526(46) 0.063 Uiso 1 d . .
N4 N -0.4994(4) -0.2514(3) 0.0387(2) 0.0291(7) Uani 1 d . .
C22 C -0.3743(5) -0.3637(4) 0.0502(3) 0.0362(10) Uani 1 d . .
C23 C -0.4597(4) -0.3176(4) -0.0065(3) 0.0325(9) Uani 1 d . .
C24 C -0.4922(6) -0.3397(5) -0.0960(4) 0.0469(12) Uani 1 d . .
HC24 H -0.4644(6) -0.3879(5) -0.1253(4) 0.056 Uiso 1 calc R .
C25 C -0.5667(7) -0.2889(6) -0.1413(4) 0.0562(15) Uani 1 d . .
HC25 H -0.5901(7) -0.3021(6) -0.2019(4) 0.067 Uiso 1 calc R .
C26 C -0.6063(6) -0.2180(5) -0.0955(4) 0.0498(13) Uani 1 d . .
HC26 H -0.6557(6) -0.1818(5) -0.1246(4) 0.060 Uiso 1 calc R .
C27 C -0.5711(5) -0.2021(4) -0.0060(3) 0.0339(10) Uani 1 d . .
C28 C -0.6076(5) -0.1272(4) 0.0521(3) 0.0367(10) Uani 1 d . .
OW4 O -0.1615(6) -0.4755(5) 0.1037(4) 0.085(2) Uani 1 d D .
HW4A H -0.0682(65) -0.4419(75) 0.1559(41) 0.111 Uiso 1 d D .
HW4B H -0.1338(85) -0.5228(70) 0.0661(45) 0.111 Uiso 1 d D .
OW5 O -0.0922(6) 0.6518(6) 0.4452(4) 0.092(2) Uani 1 d D .
HW5A H -0.0117(69) 0.6383(86) 0.4433(54) 0.119 Uiso 1 d D .
HW5B H -0.1269(88) 0.6517(86) 0.3754(34) 0.119 Uiso 1 d D .
OW6 O -0.2069(10) -0.4322(8) 0.2611(5) 0.079(3) Uani 0.60 d P .
OW7 O -0.0684(10) 0.1078(9) 0.4811(7) 0.073(3) Uani 0.50 d P .
OW8 O 0.3660(13) -0.0014(9) 0.5163(7) 0.086(3) Uani 0.50 d P .
OW9 O 0.0145(10) -0.0806(8) 0.3299(7) 0.085(3) Uani 0.50 d P .
OW10 O 0.3337(12) 0.0083(13) 0.3074(10) 0.117(5) Uani 0.50 d P .
OW11 O 0.2734(13) 0.7463(11) 0.3975(12) 0.093(5) Uani 0.40 d P .

loop_
_atom_type_symbol
_atom_type_description
_atom_type_scat_dispersion_real
_atom_type_scat_dispersion_imag
_atom_type_scat_source
C C 0.0033 0.0016 'International Tables Vol C Tables 4.2.6.8 and 6.1.1.4'
H H 0.0000 0.0000 'International Tables Vol C Tables 4.2.6.8 and 6.1.1.4'
N N 0.0061 0.0033 'International Tables Vol C Tables 4.2.6.8 and 6.1.1.4'
O O 0.0106 0.0060 'International Tables Vol C Tables 4.2.6.8 and 6.1.1.4'
Ce Ce -0.2486 2.6331 'International Tables Vol C Tables 4.2.6.8 and 6.1.1.4'
Ca Ca 0.2262 0.3064 'International Tables Vol C Tables 4.2.6.8 and 6.1.1.4'

loop_
_geom_angle_atom_site_label_1
_geom_angle_atom_site_label_2
_geom_angle_atom_site_label_3
_geom_angle
_geom_angle_site_symmetry_1
_geom_angle_site_symmetry_3
_geom_angle_publ_flag
O3 Ce O1 127.48(11) . . y
O3 Ce O5 80.45(12) . . y
O1 Ce O5 86.25(12) . . y
O3 Ce O7 144.18(12) . . y
O1 Ce O7 81.52(11) . . y
O5 Ce O7 127.03(11) . . y
O3 Ce O11 87.73(12) . . y
O1 Ce O11 76.84(12) . . y
O5 Ce O11 147.14(12) . . y
O7 Ce O11 78.48(12) . . y
O3 Ce O9 76.36(11) . . y
O1 Ce O9 149.87(11) . . y
O5 Ce O9 79.65(11) . . y
O7 Ce O9 85.93(11) . . y
O11 Ce O9 127.20(11) . . y
O3 Ce N1 63.83(11) . . y
O1 Ce N1 63.65(11) . . y
O5 Ce N1 74.57(11) . . y
O7 Ce N1 138.66(12) . . y
O11 Ce N1 72.70(12) . . y
O9 Ce N1 135.25(11) . . y
O3 Ce N2 137.06(12) . . y
O1 Ce N2 75.07(11) . . y
O5 Ce N2 63.60(11) . . y
O7 Ce N2 63.44(12) . . y
O11 Ce N2 135.18(12) . . y
O9 Ce N2 74.81(11) . . y
N1 Ce N2 122.14(11) . . y
O3 Ce N3 73.39(12) . . y
O1 Ce N3 134.88(12) . . y
O5 Ce N3 138.87(12) . . y
O7 Ce N3 70.87(12) . . y
O11 Ce N3 63.39(12) . . y
O9 Ce N3 63.83(11) . . y
N1 Ce N3 118.59(11) . . y
N2 Ce N3 119.24(12) . . y
C1 O1 Ce 128.5(3) . . y
C1 O2 Ca 159.0(3) . . y
C7 O3 Ce 128.2(3) . . y
C6 N1 C2 120.0(4) . . ?
C6 N1 Ce 120.1(3) . . y
C2 N1 Ce 119.9(3) . . y
O2 C1 O1 125.6(4) . . ?
O2 C1 C2 120.4(4) . . ?
O1 C1 C2 114.1(4) . . ?
N1 C2 C3 121.6(4) . . ?
N1 C2 C1 113.4(4) . . ?
C3 C2 C1 125.0(4) . . ?
C2 C3 C4 118.1(5) . . ?
C5 C4 C3 119.8(5) . . ?
C6 C5 C4 118.3(5) . . ?
N1 C6 C5 122.2(4) . . ?
N1 C6 C7 112.8(4) . . ?
C5 C6 C7 125.0(4) . . ?
O4 C7 O3 124.8(5) . . ?
O4 C7 C6 120.3(4) . . ?
O3 C7 C6 114.9(4) . . ?
C8 O5 Ce 128.4(3) . . y
C14 O7 Ce 128.2(3) . . y
C9 N2 C13 120.1(4) . . ?
C9 N2 Ce 119.9(3) . . y
C13 N2 Ce 120.0(3) . . y
O6 C8 O5 125.5(5) . . ?
O6 C8 C9 119.8(4) . . ?
O5 C8 C9 114.7(4) . . ?
N2 C9 C10 122.0(5) . . ?
N2 C9 C8 113.4(4) . . ?
C10 C9 C8 124.6(4) . . ?
C9 C10 C11 117.6(5) . . ?
C12 C11 C10 120.0(5) . . ?
C11 C12 C13 118.6(5) . . ?
N2 C13 C12 121.5(5) . . ?
N2 C13 C14 113.5(4) . . ?
C12 C13 C14 125.0(4) . . ?
O8 C14 O7 123.8(5) . . ?
O8 C14 C13 121.4(5) . . ?
O7 C14 C13 114.8(4) . . ?
C21 O9 Ce 126.3(3) . . y
C21 O10 Ca 148.8(3) . 1_665 y
C15 O11 Ce 127.4(3) . . y
C16 N3 C20 119.5(4) . . ?
C16 N3 Ce 120.3(3) . . y
C20 N3 Ce 120.2(3) . . y
O12 C15 O11 125.0(5) . . ?
O12 C15 C16 120.0(5) . . ?
O11 C15 C16 114.9(4) . . ?
N3 C16 C17 122.0(5) . . ?
N3 C16 C15 113.8(4) . . ?
C17 C16 C15 124.2(5) . . ?
C16 C17 C18 118.1(5) . . ?
C19 C18 C17 119.7(5) . . ?
C20 C19 C18 118.5(5) . . ?
N3 C20 C19 122.2(4) . . ?
N3 C20 C21 113.3(4) . . ?
C19 C20 C21 124.5(4) . . ?
O10 C21 O9 125.8(5) . . ?
O10 C21 C20 119.0(4) . . ?
O9 C21 C20 115.2(4) . . ?
OW3 Ca OW2 79.8(2) . . y
OW3 Ca O2 73.04(15) . . y
OW2 Ca O2 100.7(2) . . y
OW3 Ca O10 74.4(2) . 1_445 y
OW2 Ca O10 87.1(2) . 1_445 y
O2 Ca O10 144.51(12) . 1_445 y
OW3 Ca OW1 142.4(2) . . y
OW2 Ca OW1 83.5(2) . . y
O2 Ca OW1 143.66(14) . . y
O10 Ca OW1 71.24(13) 1_445 . y
OW3 Ca O13 81.9(2) . . y
OW2 Ca O13 157.1(2) . . y
O2 Ca O13 86.96(12) . . y
O10 Ca O13 74.71(14) 1_445 . y
OW1 Ca O13 103.2(2) . . y
OW3 Ca N4 134.4(2) . . y
OW2 Ca N4 139.1(2) . . y
O2 Ca N4 76.12(12) . . y
O10 Ca N4 119.40(14) 1_445 . y
OW1 Ca N4 77.55(15) . . y
O13 Ca N4 63.64(12) . . y
OW3 Ca O15 135.1(2) . . y
OW2 Ca O15 76.9(2) . . y
O2 Ca O15 74.28(12) . . y
O10 Ca O15 140.84(13) 1_445 . y
OW1 Ca O15 71.57(13) . . y
O13 Ca O15 126.04(12) . . y
N4 Ca O15 62.85(11) . . y
C22 O13 Ca 121.5(3) . . y
C28 O15 Ca 120.7(3) . . y
C23 N4 C27 117.6(4) . . ?
C23 N4 Ca 120.3(3) . . y
C27 N4 Ca 121.8(3) . . y
O13 C22 O14 125.1(5) . . ?
O13 C22 C23 120.5(4) . . ?
O14 C22 C23 114.4(4) . . ?
N4 C23 C24 123.2(5) . . ?
N4 C23 C22 113.3(4) . . ?
C24 C23 C22 123.5(4) . . ?
C23 C24 C25 118.5(5) . . ?
C24 C25 C26 119.1(5) . . ?
C27 C26 C25 118.5(5) . . ?
N4 C27 C26 123.0(4) . . ?
N4 C27 C28 112.8(4) . . ?
C26 C27 C28 124.2(4) . . ?
O15 C28 O16 125.3(5) . . ?
O15 C28 C27 121.5(4) . . ?
O16 C28 C27 113.2(4) . . ?

loop_
_geom_bond_atom_site_label_1
_geom_bond_atom_site_label_2
_geom_bond_distance
_geom_bond_site_symmetry_2
_geom_bond_publ_flag
Ce O3 2.330(3) . y
Ce O1 2.341(3) . y
Ce O5 2.341(3) . y
Ce O7 2.353(3) . y
Ce O11 2.378(3) . y
Ce O9 2.388(3) . y
Ce N1 2.516(3) . y
Ce N2 2.522(3) . y
Ce N3 2.526(4) . y
O1 C1 1.282(5) . ?
O2 C1 1.223(5) . ?
O2 Ca 2.429(3) . y
O3 C7 1.271(6) . ?
O4 C7 1.229(6) . ?
N1 C6 1.329(6) . ?
N1 C2 1.344(6) . ?
C1 C2 1.508(6) . ?
C2 C3 1.380(6) . ?
C3 C4 1.394(7) . ?
C4 C5 1.387(8) . ?
C5 C6 1.374(7) . ?
C6 C7 1.515(6) . ?
O5 C8 1.272(6) . ?
O6 C8 1.230(6) . ?
O7 C14 1.272(6) . ?
O8 C14 1.233(6) . ?
N2 C9 1.331(6) . ?
N2 C13 1.335(6) . ?
C8 C9 1.507(7) . ?
C9 C10 1.383(7) . ?
C10 C11 1.402(8) . ?
C11 C12 1.368(9) . ?
C12 C13 1.388(7) . ?
C13 C14 1.499(7) . ?
O9 C21 1.281(6) . ?
O10 C21 1.227(6) . ?
O10 Ca 2.429(4) 1_665 y
O11 C15 1.284(6) . ?
O12 C15 1.229(6) . ?
N3 C16 1.337(6) . ?
N3 C20 1.340(6) . ?
C15 C16 1.497(7) . ?
C16 C17 1.383(7) . ?
C17 C18 1.395(8) . ?
C18 C19 1.381(8) . ?
C19 C20 1.377(7) . ?
C20 C21 1.515(7) . ?
Ca OW3 2.400(5) . y
Ca OW2 2.407(5) . y
Ca O10 2.429(4) 1_445 y
Ca OW1 2.470(4) . y
Ca O13 2.501(4) . y
Ca N4 2.537(4) . y
Ca O15 2.575(4) . y
O13 C22 1.236(6) . ?
O14 C22 1.288(6) . ?
O15 C28 1.204(6) . ?
O16 C28 1.313(6) . ?
N4 C23 1.334(6) . ?
N4 C27 1.335(6) . ?
C22 C23 1.497(7) . ?
C23 C24 1.374(7) . ?
C24 C25 1.376(8) . ?
C25 C26 1.380(8) . ?
C26 C27 1.375(7) . ?
C27 C28 1.510(7) . ?
